data_7219276
loop_
_publ_author_name
'Danylyuk, Oksana'
'Butkiewicz, Helena'
'Coleman, Anthony W.'
'Suwinska, Kinga'

_publ_section_title
;
 Solvent control in the formation of supramolecular host--guest complexes
 of isoniazid with p-sulfonatocalix[4]arene
;
_journal_issue 8
_journal_name_full CrystEngComm
_journal_page_first 1745
_journal_paper_doi 10.1039/C4CE02383H
_journal_volume 17
_journal_year 2015
_chemical_formula_sum 'C41.71 H54.84 N6 O25.15 S4'
_chemical_formula_weight 1170.77
_chemical_name_systematic
;
 ?
;
_space_group_crystal_system triclinic
_space_group_IT_number 2
_space_group_name_Hall '-P 1'
_space_group_name_H-M_alt 'P -1'
_symmetry_space_group_name_Hall '-P 1'
_symmetry_space_group_name_H-M 'P -1'
_atom_sites_solution_hydrogens mixed
_audit_creation_method SHELXL-2013
_audit_update_record
;
2014-10-16 deposited with the CCDC.
2015-01-09 downloaded from the CCDC.
;
_cell_angle_alpha 77.734(2)
_cell_angle_beta 75.621(2)
_cell_angle_gamma 66.431(3)
_cell_formula_units_Z 2
_cell_length_a 12.5233(3)
_cell_length_b 12.7554(4)
_cell_length_c 17.6293(5)
_cell_measurement_reflns_used 14153
_cell_measurement_temperature 100(2)
_cell_measurement_theta_max 32.51
_cell_measurement_theta_min 2.93
_cell_volume 2479.93(13)
_computing_cell_refinement
;
CrysAlisPro, Agilent Technologies,
Version 1.171.35.19 (release 27-10-2011 CrysAlis171 .NET)
(compiled Oct 27 2011,15:02:11)
;
_computing_data_collection
;
CrysAlisPro, Agilent Technologies,
Version 1.171.35.19 (release 27-10-2011 CrysAlis171 .NET)
(compiled Oct 27 2011,15:02:11)
;
_computing_data_reduction
;
CrysAlisPro, Agilent Technologies,
Version 1.171.35.19 (release 27-10-2011 CrysAlis171 .NET)
(compiled Oct 27 2011,15:02:11)
;
_computing_structure_refinement 'SHELXL-2013 (Sheldrick, 2013)'
_diffrn_ambient_temperature 100(2)
_diffrn_detector_area_resol_mean 16.2974
_diffrn_measured_fraction_theta_full 0.996
_diffrn_measured_fraction_theta_max 0.997
_diffrn_measurement_device_type 'SuperNova, Dual, Cu at zero, Eos'
_diffrn_radiation_type MoK\a
_diffrn_radiation_wavelength 0.71073
_diffrn_reflns_av_R_equivalents 0.0213
_diffrn_reflns_av_unetI/netI 0.0323
_diffrn_reflns_Laue_measured_fraction_full 0.996
_diffrn_reflns_Laue_measured_fraction_max 0.997
_diffrn_reflns_limit_h_max 16
_diffrn_reflns_limit_h_min -16
_diffrn_reflns_limit_k_max 17
_diffrn_reflns_limit_k_min -17
_diffrn_reflns_limit_l_max 23
_diffrn_reflns_limit_l_min -23
_diffrn_reflns_number 30126
_diffrn_reflns_point_group_measured_fraction_full 0.996
_diffrn_reflns_point_group_measured_fraction_max 0.997
_diffrn_reflns_theta_full 25.242
_diffrn_reflns_theta_max 28.282
_diffrn_reflns_theta_min 3.140
_diffrn_source 'SuperNova (Mo) X-ray Source'
_exptl_absorpt_coefficient_mu 0.288
_exptl_absorpt_correction_T_max 1.00000
_exptl_absorpt_correction_T_min 0.77138
_exptl_absorpt_correction_type multi-scan
_exptl_absorpt_process_details
;
CrysAlisPro, Agilent Technologies,
Version 1.171.35.19 (release 27-10-2011 CrysAlis171 .NET)
(compiled Oct 27 2011,15:02:11)
Empirical absorption correction using spherical harmonics,
 implemented in SCALE3 ABSPACK scaling algorithm.
;
_exptl_crystal_colour colourless
_exptl_crystal_density_diffrn 1.568
_exptl_crystal_description prism
_exptl_crystal_F_000 1224
_refine_diff_density_max 1.257
_refine_diff_density_min -0.570
_refine_diff_density_rms 0.063
_refine_ls_extinction_method none
_refine_ls_goodness_of_fit_ref 0.932
_refine_ls_hydrogen_treatment mixed
_refine_ls_matrix_type full
_refine_ls_number_parameters 757
_refine_ls_number_reflns 12272
_refine_ls_number_restraints 0
_refine_ls_restrained_S_all 0.932
_refine_ls_R_factor_all 0.0448
_refine_ls_R_factor_gt 0.0370
_refine_ls_shift/su_max 0.002
_refine_ls_shift/su_mean 0.000
_refine_ls_structure_factor_coef Fsqd
_refine_ls_weighting_details 'w=1/[\s^2^(Fo^2^)+(0.0608P)^2^+1.9181P] where P=(Fo^2^+2Fc^2^)/3'
_refine_ls_weighting_scheme calc
_refine_ls_wR_factor_gt 0.0984
_refine_ls_wR_factor_ref 0.1028
_reflns_Friedel_coverage 0.000
_reflns_number_gt 10597
_reflns_number_total 12272
_reflns_threshold_expression 'I > 2\s(I)'
_cod_data_source_file c4ce02383h1.cif
_cod_data_source_block c4s_izo_etoh_Mo
_cod_depositor_comments 'Adding full bibliography for 7219275--7219278.cif.'
_cod_database_code 7219276
_shelx_space_group_comment
;
The symmetry employed for this shelxl refinement is uniquely defined
by the following loop, which should always be used as a source of
symmetry information in preference to the above space-group names.
They are only intended as comments.
;
_shelxl_version_number 2013-3

loop_
_space_group_symop_operation_xyz
'x, y, z'
'-x, -y, -z'

loop_
_atom_site_label
_atom_site_type_symbol
_atom_site_fract_x
_atom_site_fract_y
_atom_site_fract_z
_atom_site_U_iso_or_equiv
_atom_site_adp_type
_atom_site_occupancy
_atom_site_site_symmetry_order
_atom_site_calc_flag
_atom_site_refinement_flags_posn
_atom_site_refinement_flags_adp
_atom_site_refinement_flags_occupancy
_atom_site_disorder_assembly
_atom_site_disorder_group
O5W O 1.16103(11) 1.12132(11) 0.71016(7) 0.0164(2) Uani 1 1 d . . . . .
H1W5 H 1.138(2) 1.100(2) 0.6778(14) 0.025 Uiso 1 1 d . U . . .
H2W5 H 1.175(2) 1.178(2) 0.6864(14) 0.025 Uiso 1 1 d . U . . .
O2W O 0.83118(12) 0.37076(12) 0.32424(8) 0.0210(3) Uani 1 1 d . . . . .
H2W1 H 0.894(2) 0.382(2) 0.3293(15) 0.031 Uiso 1 1 d . U . . .
H2W2 H 0.842(2) 0.306(2) 0.3413(15) 0.031 Uiso 1 1 d . U . . .
O1W O 0.73419(13) 0.70553(12) 0.25208(8) 0.0234(3) Uani 1 1 d . . . . .
H1W1 H 0.723(2) 0.713(2) 0.2050(16) 0.035 Uiso 1 1 d . U . . .
H1W2 H 0.807(3) 0.677(2) 0.2473(15) 0.035 Uiso 1 1 d . U . . .
O3W O 0.87953(12) 0.25487(11) 0.81788(8) 0.0206(3) Uani 1 1 d . . . . .
H1W3 H 0.806(2) 0.297(2) 0.8227(15) 0.031 Uiso 1 1 d . U . . .
H2W3 H 0.920(2) 0.296(2) 0.7998(15) 0.031 Uiso 1 1 d . U . . .
O4W O 1.01686(13) 0.39890(15) 0.76812(9) 0.0306(3) Uani 1 1 d . . . . .
H1W4 H 1.000(3) 0.428(2) 0.8116(19) 0.046 Uiso 1 1 d . U . . .
H2W4 H 0.999(3) 0.460(3) 0.7288(18) 0.046 Uiso 1 1 d . U . . .
O6W O 1.03037(15) 0.50637(16) 1.09664(10) 0.0260(5) Uiso 0.867(6) 1 d . . P A 1
H1W6 H 0.999(3) 0.564(3) 1.0525(19) 0.039 Uiso 0.867(6) 1 d . U P A 1
H2W6 H 1.054(3) 0.442(3) 1.0801(19) 0.039 Uiso 0.867(6) 1 d . U P A 1
O6WA O 1.0511(10) 0.4580(10) 1.1380(7) 0.030(4) Uiso 0.133(6) 1 d . . P A 2
O1E O 0.94901(13) 0.61641(14) 0.67404(9) 0.0220(4) Uani 0.852(3) 1 d . . P B 1
H1E H 0.9271 0.6173 0.6325 0.033 Uiso 0.852(3) 1 calc R U P B 1
C2E C 0.8613(2) 0.7084(2) 0.71690(16) 0.0319(6) Uani 0.852(3) 1 d . . P B 1
H2E1 H 0.8465 0.7823 0.6815 0.038 Uiso 0.852(3) 1 calc R U P B 1
H2E2 H 0.8928 0.7143 0.7614 0.038 Uiso 0.852(3) 1 calc R U P B 1
C1E C 0.7439(2) 0.6899(3) 0.74906(16) 0.0373(6) Uani 0.852(3) 1 d . . P B 1
H1E1 H 0.7090 0.6903 0.7050 0.056 Uiso 0.852(3) 1 calc R U P B 1
H1E2 H 0.6893 0.7520 0.7801 0.056 Uiso 0.852(3) 1 calc R U P B 1
H1E3 H 0.7583 0.6156 0.7827 0.056 Uiso 0.852(3) 1 calc R U P B 1
O1WX O 0.7705(9) 0.5887(8) 0.7857(9) 0.041(3) Uani 0.148(3) 1 d . . P B 2
O1WY O 1.0340(9) 0.5446(8) 0.6429(6) 0.032(3) Uani 0.148(3) 1 d . . P B 2
S1 S 0.80230(3) 0.64816(3) 0.48758(2) 0.01005(8) Uani 1 1 d . . . . .
S2 S 0.52823(3) 0.45254(3) 0.84887(2) 0.01092(8) Uani 1 1 d . . . . .
S3 S 0.80359(3) 0.75744(3) 1.03285(2) 0.01192(8) Uani 1 1 d . . . . .
S4 S 1.04926(3) 0.95224(3) 0.64328(2) 0.00989(8) Uani 1 1 d . . . . .
O5 O 0.33396(10) 0.96220(9) 0.79299(6) 0.0118(2) Uani 1 1 d . . . . .
H5 H 0.3288 0.9873 0.7454 0.018 Uiso 1 1 calc R U . . .
O3 O 0.86077(10) 0.69259(10) 0.41156(7) 0.0152(2) Uani 1 1 d . . . . .
O13 O 0.52634(9) 1.15461(9) 0.69643(7) 0.0126(2) Uani 1 1 d . . . . .
H13 H 0.4963 1.1429 0.7441 0.019 Uiso 1 1 calc R U . . .
O9 O 0.44609(10) 1.06667(9) 0.84178(7) 0.0128(2) Uani 1 1 d . . . . .
H9 H 0.4019 1.0351 0.8358 0.019 Uiso 1 1 calc R U . . .
O11 O 0.74451(11) 0.69029(10) 1.09392(7) 0.0162(2) Uani 1 1 d . . . . .
O1 O 0.42747(10) 1.03822(9) 0.63968(7) 0.0130(2) Uani 1 1 d . . . . .
H1 H 0.4567 1.0823 0.6486 0.019 Uiso 1 1 calc R U . . .
O7 O 0.48390(11) 0.41463(10) 0.79413(7) 0.0166(2) Uani 1 1 d . . . . .
O8 O 0.48484(11) 0.41854(10) 0.93056(7) 0.0161(2) Uani 1 1 d . . . . .
O16 O 1.08387(10) 0.91203(10) 0.72086(6) 0.0133(2) Uani 1 1 d . . . . .
O14 O 1.08695(10) 1.04714(10) 0.60155(7) 0.0154(2) Uani 1 1 d . . . . .
O4 O 0.74917(10) 0.57014(10) 0.47858(7) 0.0154(2) Uani 1 1 d . . . . .
O10 O 0.90320(11) 0.68226(12) 0.98222(8) 0.0248(3) Uani 1 1 d . . . . .
O2 O 0.88304(10) 0.59854(10) 0.54374(7) 0.0154(2) Uani 1 1 d . . . . .
C019 C 0.62046(13) 0.96272(13) 0.55783(8) 0.0098(3) Uani 1 1 d . . . . .
C020 C 0.39966(12) 0.78062(13) 0.74102(9) 0.0091(3) Uani 1 1 d . . . . .
C021 C 0.40487(13) 0.86141(13) 0.93764(9) 0.0097(3) Uani 1 1 d . . . . .
H02A H 0.3896 0.8183 0.9903 0.012 Uiso 1 1 calc R U . . .
H02B H 0.3353 0.9340 0.9334 0.012 Uiso 1 1 calc R U . . .
O15 O 1.08744(10) 0.85831(10) 0.59630(7) 0.0161(2) Uani 1 1 d . . . . .
C023 C 0.44135(13) 0.66059(13) 0.75783(9) 0.0108(3) Uani 1 1 d . . . . .
H023 H 0.4499 0.6156 0.7186 0.013 Uiso 1 1 calc R U . . .
C024 C 0.38074(13) 0.83586(13) 0.65765(8) 0.0099(3) Uani 1 1 d . . . . .
H02C H 0.3161 0.9125 0.6596 0.012 Uiso 1 1 calc R U . . .
H02D H 0.3569 0.7874 0.6333 0.012 Uiso 1 1 calc R U . . .
C025 C 0.71170(13) 0.94504(13) 0.92808(9) 0.0102(3) Uani 1 1 d . . . . .
H025 H 0.7791 0.9623 0.9273 0.012 Uiso 1 1 calc R U . . .
O12 O 0.83646(12) 0.83242(11) 1.06604(8) 0.0243(3) Uani 1 1 d . . . . .
C027 C 0.58062(13) 0.75785(13) 0.56963(9) 0.0105(3) Uani 1 1 d . . . . .
H027 H 0.5675 0.6886 0.5727 0.013 Uiso 1 1 calc R U . . .
C028 C 0.47065(13) 0.60561(12) 0.83133(9) 0.0093(3) Uani 1 1 d . . . . .
C029 C 0.46032(13) 0.67019(13) 0.88919(9) 0.0102(3) Uani 1 1 d . . . . .
H029 H 0.4830 0.6324 0.9384 0.012 Uiso 1 1 calc R U . . .
C030 C 0.70613(13) 0.86984(13) 0.52104(9) 0.0108(3) Uani 1 1 d . . . . .
H030 H 0.7784 0.8760 0.4915 0.013 Uiso 1 1 calc R U . . .
C031 C 0.89283(13) 1.00902(13) 0.66082(9) 0.0099(3) Uani 1 1 d . . . . .
C032 C 0.64259(13) 1.12363(13) 0.83032(9) 0.0099(3) Uani 1 1 d . . . . .
H03A H 0.5639 1.1852 0.8271 0.012 Uiso 1 1 calc R U . . .
H03B H 0.6883 1.1529 0.8533 0.012 Uiso 1 1 calc R U . . .
C033 C 0.41673(13) 0.79018(13) 0.87485(9) 0.0095(3) Uani 1 1 d . . . . .
O6 O 0.65668(11) 0.42016(11) 0.82980(9) 0.0242(3) Uani 1 1 d . . . . .
C035 C 0.83048(13) 1.04586(13) 0.73335(9) 0.0108(3) Uani 1 1 d . . . . .
H035 H 0.8726 1.0382 0.7735 0.013 Uiso 1 1 calc R U . . .
C036 C 0.38449(13) 0.84391(13) 0.80148(9) 0.0096(3) Uani 1 1 d . . . . .
C037 C 0.64508(13) 1.07220(13) 0.55014(9) 0.0101(3) Uani 1 1 d . . . . .
H03C H 0.6935 1.0834 0.4976 0.012 Uiso 1 1 calc R U . . .
H03D H 0.5692 1.1391 0.5540 0.012 Uiso 1 1 calc R U . . .
C038 C 0.60010(13) 0.81931(13) 0.97610(9) 0.0102(3) Uani 1 1 d . . . . .
H038 H 0.5925 0.7515 1.0077 0.012 Uiso 1 1 calc R U . . .
C039 C 0.70720(13) 1.09381(12) 0.74804(9) 0.0097(3) Uani 1 1 d . . . . .
C040 C 0.83297(13) 1.01946(13) 0.60114(9) 0.0102(3) Uani 1 1 d . . . . .
H040 H 0.8763 0.9939 0.5518 0.012 Uiso 1 1 calc R U . . .
C041 C 0.49375(13) 0.84910(13) 0.60765(8) 0.0102(3) Uani 1 1 d . . . . .
C042 C 0.62716(13) 1.01778(12) 0.88311(8) 0.0093(3) Uani 1 1 d . . . . .
C043 C 0.68660(13) 0.76786(13) 0.52718(9) 0.0103(3) Uani 1 1 d . . . . .
C044 C 0.64820(13) 1.10470(12) 0.68714(9) 0.0098(3) Uani 1 1 d . . . . .
C045 C 0.51535(13) 0.95032(13) 0.60192(8) 0.0096(3) Uani 1 1 d . . . . .
C046 C 0.52884(13) 0.98958(13) 0.88532(9) 0.0099(3) Uani 1 1 d . . . . .
C047 C 0.70992(13) 1.06725(12) 0.61373(9) 0.0096(3) Uani 1 1 d . . . . .
C048 C 0.69744(13) 0.84682(13) 0.97438(9) 0.0098(3) Uani 1 1 d . . . . .
C049 C 0.51342(13) 0.89080(13) 0.93170(8) 0.0090(3) Uani 1 1 d . . . . .
O31 O 1.12545(10) 0.91625(10) 0.98906(7) 0.0139(2) Uani 1 1 d . . . . .
N2 N 1.06388(12) 1.07112(11) 0.86320(8) 0.0114(2) Uani 1 1 d . . . . .
H2A H 0.9855 1.1161 0.8702 0.017 Uiso 1 1 calc R U . . .
H2B H 1.1009 1.0937 0.8149 0.017 Uiso 1 1 calc R U . . .
H2C H 1.0967 1.0785 0.9014 0.017 Uiso 1 1 calc R U . . .
N1 N 1.07723(12) 0.95416(11) 0.86790(8) 0.0123(3) Uani 1 1 d . . . . .
H1A H 1.0608 0.9295 0.8308 0.015 Uiso 1 1 calc R U . . .
C053 C 1.11643(13) 0.88201(13) 0.93219(9) 0.0111(3) Uani 1 1 d . . . . .
N54 N 1.22354(13) 0.52439(12) 0.92765(9) 0.0170(3) Uani 1 1 d . . . . .
H054 H 1.2469 0.4495 0.9275 0.020 Uiso 1 1 calc R U . . .
C055 C 1.15005(13) 0.75564(13) 0.92826(9) 0.0113(3) Uani 1 1 d . . . . .
C056 C 1.14242(14) 0.71284(14) 0.86416(10) 0.0147(3) Uani 1 1 d . . . . .
H056 H 1.1119 0.7637 0.8202 0.018 Uiso 1 1 calc R U . . .
C057 C 1.19601(15) 0.67937(14) 0.99169(9) 0.0158(3) Uani 1 1 d . . . . .
H057 H 1.2017 0.7075 1.0357 0.019 Uiso 1 1 calc R U . . .
C058 C 1.23311(15) 0.56245(15) 0.98979(10) 0.0185(3) Uani 1 1 d . . . . .
H058 H 1.2653 0.5092 1.0324 0.022 Uiso 1 1 calc R U . . .
C059 C 1.18003(15) 0.59505(14) 0.86584(10) 0.0170(3) Uani 1 1 d . . . . .
H059 H 1.1750 0.5642 0.8229 0.020 Uiso 1 1 calc R U . . .
O32 O 0.45932(10) 0.63389(10) 0.48112(7) 0.0158(2) Uani 1 1 d . . . . .
N3 N 0.52412(11) 0.57695(12) 0.35908(8) 0.0126(3) Uani 1 1 d . . . . .
H3 H 0.5091 0.5581 0.3187 0.015 Uiso 1 1 calc R U . . .
N62 N 0.08709(12) 0.66765(12) 0.41185(8) 0.0152(3) Uani 1 1 d . . . . .
H062 H 0.0135 0.6780 0.4112 0.018 Uiso 1 1 calc R U . . .
N4 N 0.63977(12) 0.56803(12) 0.36270(8) 0.0135(3) Uani 1 1 d . . . . .
H4A H 0.6613 0.6201 0.3246 0.020 Uiso 1 1 calc R U . . .
H4B H 0.6921 0.4956 0.3548 0.020 Uiso 1 1 calc R U . . .
H4C H 0.6399 0.5827 0.4110 0.020 Uiso 1 1 calc R U . . .
C064 C 0.31512(14) 0.63445(13) 0.41426(9) 0.0115(3) Uani 1 1 d . . . . .
C065 C 0.43870(14) 0.61633(13) 0.42159(9) 0.0117(3) Uani 1 1 d . . . . .
C066 C 0.29073(14) 0.58791(14) 0.35910(9) 0.0142(3) Uani 1 1 d . . . . .
H066 H 0.3531 0.5448 0.3217 0.017 Uiso 1 1 calc R U . . .
C067 C 0.22215(14) 0.69922(13) 0.46772(9) 0.0139(3) Uani 1 1 d . . . . .
H067 H 0.2374 0.7322 0.5055 0.017 Uiso 1 1 calc R U . . .
C068 C 0.17467(15) 0.60525(14) 0.35943(9) 0.0154(3) Uani 1 1 d . . . . .
H068 H 0.1567 0.5730 0.3226 0.019 Uiso 1 1 calc R U . . .
C069 C 0.10770(15) 0.71466(14) 0.46498(10) 0.0163(3) Uani 1 1 d . . . . .
H069 H 0.0434 0.7588 0.5009 0.020 Uiso 1 1 calc R U . . .

loop_
_atom_site_aniso_label
_atom_site_aniso_U_11
_atom_site_aniso_U_22
_atom_site_aniso_U_33
_atom_site_aniso_U_23
_atom_site_aniso_U_13
_atom_site_aniso_U_12
O5W 0.0198(6) 0.0156(6) 0.0164(6) 0.0007(5) -0.0051(5) -0.0094(5)
O2W 0.0187(6) 0.0169(6) 0.0241(7) -0.0023(5) -0.0034(5) -0.0037(5)
O1W 0.0255(7) 0.0268(7) 0.0168(6) -0.0047(5) 0.0038(5) -0.0120(6)
O3W 0.0144(6) 0.0166(6) 0.0258(7) 0.0013(5) -0.0057(5) -0.0012(5)
O4W 0.0312(8) 0.0438(9) 0.0232(7) -0.0031(7) -0.0038(6) -0.0216(7)
O1E 0.0219(8) 0.0282(8) 0.0184(7) -0.0028(6) -0.0083(6) -0.0090(7)
C2E 0.0306(13) 0.0316(13) 0.0339(13) -0.0090(10) -0.0044(10) -0.0103(10)
C1E 0.0307(13) 0.0475(16) 0.0276(13) -0.0061(11) 0.0030(10) -0.0124(12)
O1WX 0.025(5) 0.020(5) 0.085(9) 0.005(5) -0.033(6) -0.006(4)
O1WY 0.036(6) 0.018(5) 0.045(6) -0.005(4) -0.032(5) 0.002(4)
S1 0.01002(16) 0.01113(17) 0.00959(17) -0.00140(13) -0.00181(13) -0.00442(13)
S2 0.01219(17) 0.00920(17) 0.01017(17) -0.00134(13) -0.00244(13) -0.00242(13)
S3 0.01292(17) 0.00969(17) 0.01485(18) -0.00025(13) -0.00682(14) -0.00404(14)
S4 0.00923(16) 0.01215(17) 0.00828(16) -0.00191(13) -0.00096(12) -0.00397(13)
O5 0.0152(5) 0.0098(5) 0.0100(5) 0.0000(4) -0.0050(4) -0.0034(4)
O3 0.0133(5) 0.0174(6) 0.0118(5) -0.0010(4) 0.0017(4) -0.0053(4)
O13 0.0095(5) 0.0134(5) 0.0130(5) -0.0014(4) -0.0020(4) -0.0025(4)
O9 0.0117(5) 0.0126(5) 0.0146(5) 0.0001(4) -0.0059(4) -0.0040(4)
O11 0.0197(6) 0.0129(5) 0.0174(6) 0.0031(4) -0.0078(5) -0.0074(5)
O1 0.0109(5) 0.0122(5) 0.0156(5) -0.0037(4) -0.0010(4) -0.0038(4)
O7 0.0272(6) 0.0134(5) 0.0112(5) -0.0021(4) -0.0061(5) -0.0077(5)
O8 0.0250(6) 0.0121(5) 0.0095(5) 0.0012(4) -0.0048(4) -0.0052(5)
O16 0.0131(5) 0.0163(5) 0.0096(5) -0.0019(4) -0.0033(4) -0.0039(4)
O14 0.0138(5) 0.0188(6) 0.0141(5) 0.0021(4) -0.0016(4) -0.0093(5)
O4 0.0160(5) 0.0146(5) 0.0186(6) -0.0046(4) -0.0041(4) -0.0072(4)
O10 0.0148(6) 0.0258(7) 0.0240(7) -0.0050(5) -0.0029(5) 0.0032(5)
O2 0.0151(5) 0.0159(6) 0.0151(5) -0.0029(4) -0.0067(4) -0.0029(4)
C019 0.0121(7) 0.0115(7) 0.0071(6) 0.0019(5) -0.0044(5) -0.0056(5)
C020 0.0072(6) 0.0124(7) 0.0085(6) -0.0008(5) -0.0014(5) -0.0047(5)
C021 0.0104(7) 0.0124(7) 0.0078(6) -0.0016(5) -0.0012(5) -0.0056(5)
O15 0.0145(5) 0.0176(6) 0.0152(5) -0.0080(4) -0.0012(4) -0.0028(4)
C023 0.0110(7) 0.0141(7) 0.0089(7) -0.0019(5) -0.0016(5) -0.0062(6)
C024 0.0107(7) 0.0121(7) 0.0080(6) 0.0003(5) -0.0027(5) -0.0054(5)
C025 0.0106(7) 0.0109(7) 0.0099(7) -0.0037(5) -0.0003(5) -0.0045(5)
O12 0.0351(7) 0.0179(6) 0.0313(7) 0.0048(5) -0.0227(6) -0.0156(6)
C027 0.0128(7) 0.0121(7) 0.0089(6) 0.0007(5) -0.0038(5) -0.0070(6)
C028 0.0089(6) 0.0093(6) 0.0101(7) -0.0007(5) -0.0013(5) -0.0042(5)
C029 0.0093(6) 0.0136(7) 0.0085(6) -0.0003(5) -0.0019(5) -0.0054(5)
C030 0.0113(7) 0.0147(7) 0.0078(6) 0.0002(5) -0.0021(5) -0.0069(6)
C031 0.0096(7) 0.0100(7) 0.0105(7) -0.0006(5) -0.0006(5) -0.0052(5)
C032 0.0119(7) 0.0093(6) 0.0091(6) -0.0017(5) -0.0011(5) -0.0048(5)
C033 0.0086(6) 0.0123(7) 0.0088(6) -0.0015(5) -0.0007(5) -0.0057(5)
O6 0.0122(6) 0.0177(6) 0.0369(8) -0.0045(5) -0.0022(5) -0.0005(5)
C035 0.0135(7) 0.0117(7) 0.0096(7) -0.0001(5) -0.0033(5) -0.0070(6)
C036 0.0078(6) 0.0102(7) 0.0117(7) -0.0008(5) -0.0015(5) -0.0047(5)
C037 0.0119(7) 0.0108(7) 0.0085(6) 0.0013(5) -0.0032(5) -0.0057(5)
C038 0.0125(7) 0.0103(7) 0.0082(6) -0.0025(5) -0.0007(5) -0.0048(5)
C039 0.0128(7) 0.0083(6) 0.0085(6) -0.0010(5) 0.0000(5) -0.0055(5)
C040 0.0132(7) 0.0104(7) 0.0080(6) -0.0006(5) -0.0007(5) -0.0065(6)
C041 0.0103(7) 0.0141(7) 0.0071(6) 0.0015(5) -0.0043(5) -0.0052(6)
C042 0.0105(7) 0.0092(6) 0.0082(6) -0.0036(5) 0.0011(5) -0.0042(5)
C043 0.0112(7) 0.0124(7) 0.0081(6) -0.0022(5) -0.0026(5) -0.0044(5)
C044 0.0095(7) 0.0085(6) 0.0119(7) 0.0002(5) -0.0018(5) -0.0045(5)
C045 0.0106(7) 0.0111(7) 0.0066(6) -0.0001(5) -0.0032(5) -0.0030(5)
C046 0.0101(7) 0.0106(7) 0.0078(6) -0.0033(5) -0.0013(5) -0.0018(5)
C047 0.0133(7) 0.0080(6) 0.0090(6) 0.0009(5) -0.0028(5) -0.0060(5)
C048 0.0104(7) 0.0102(7) 0.0089(6) -0.0024(5) -0.0027(5) -0.0028(5)
C049 0.0096(6) 0.0105(7) 0.0083(6) -0.0036(5) -0.0004(5) -0.0045(5)
O31 0.0147(5) 0.0151(5) 0.0127(5) -0.0028(4) -0.0038(4) -0.0048(4)
N2 0.0130(6) 0.0083(6) 0.0137(6) -0.0021(5) -0.0042(5) -0.0031(5)
N1 0.0174(6) 0.0083(6) 0.0126(6) -0.0019(5) -0.0050(5) -0.0044(5)
C053 0.0078(6) 0.0118(7) 0.0132(7) -0.0021(5) -0.0008(5) -0.0034(5)
N54 0.0175(7) 0.0103(6) 0.0215(7) 0.0000(5) -0.0015(5) -0.0056(5)
C055 0.0090(6) 0.0099(7) 0.0131(7) -0.0001(5) 0.0005(5) -0.0037(5)
C056 0.0166(7) 0.0130(7) 0.0158(7) 0.0003(6) -0.0053(6) -0.0065(6)
C057 0.0172(8) 0.0164(8) 0.0118(7) -0.0019(6) -0.0014(6) -0.0049(6)
C058 0.0197(8) 0.0165(8) 0.0149(8) 0.0025(6) -0.0017(6) -0.0052(6)
C059 0.0181(8) 0.0152(8) 0.0192(8) -0.0024(6) -0.0029(6) -0.0078(6)
O32 0.0170(6) 0.0177(6) 0.0143(5) -0.0061(4) -0.0030(4) -0.0060(5)
N3 0.0115(6) 0.0167(6) 0.0116(6) -0.0038(5) -0.0013(5) -0.0067(5)
N62 0.0126(6) 0.0154(6) 0.0166(7) 0.0010(5) -0.0021(5) -0.0060(5)
N4 0.0119(6) 0.0151(6) 0.0142(6) -0.0034(5) -0.0017(5) -0.0052(5)
C064 0.0135(7) 0.0096(7) 0.0105(7) 0.0015(5) -0.0015(5) -0.0052(6)
C065 0.0138(7) 0.0081(7) 0.0125(7) -0.0003(5) -0.0015(6) -0.0046(5)
C066 0.0157(7) 0.0156(7) 0.0120(7) -0.0030(6) -0.0004(6) -0.0068(6)
C067 0.0168(7) 0.0104(7) 0.0137(7) -0.0013(6) -0.0007(6) -0.0055(6)
C068 0.0176(8) 0.0180(8) 0.0123(7) 0.0002(6) -0.0030(6) -0.0091(6)
C069 0.0149(7) 0.0137(7) 0.0170(8) -0.0022(6) 0.0011(6) -0.0042(6)

loop_
_atom_type_symbol
_atom_type_description
_atom_type_scat_dispersion_real
_atom_type_scat_dispersion_imag
_atom_type_scat_source
C C 0.0033 0.0016 'International Tables Vol C Tables 4.2.6.8 and 6.1.1.4'
H H 0.0000 0.0000 'International Tables Vol C Tables 4.2.6.8 and 6.1.1.4'
N N 0.0061 0.0033 'International Tables Vol C Tables 4.2.6.8 and 6.1.1.4'
O O 0.0106 0.0060 'International Tables Vol C Tables 4.2.6.8 and 6.1.1.4'
S S 0.1246 0.1234 'International Tables Vol C Tables 4.2.6.8 and 6.1.1.4'

loop_
_geom_angle_atom_site_label_1
_geom_angle_atom_site_label_2
_geom_angle_atom_site_label_3
_geom_angle
O1E C2E C1E 112.7(2)
O4 S1 O2 112.97(7)
O4 S1 O3 112.63(7)
O2 S1 O3 110.67(7)
O4 S1 C043 107.14(7)
O2 S1 C043 106.07(7)
O3 S1 C043 106.89(7)
O8 S2 O6 113.54(8)
O8 S2 O7 112.28(7)
O6 S2 O7 112.17(8)
O8 S2 C028 107.90(7)
O6 S2 C028 104.82(7)
O7 S2 C028 105.41(7)
O12 S3 O10 112.76(9)
O12 S3 O11 112.16(8)
O10 S3 O11 110.93(8)
O12 S3 C048 107.03(7)
O10 S3 C048 107.78(7)
O11 S3 C048 105.76(7)
O15 S4 O14 112.69(7)
O15 S4 O16 112.12(7)
O14 S4 O16 111.87(7)
O15 S4 C031 106.98(7)
O14 S4 C031 106.36(7)
O16 S4 C031 106.32(7)
C030 C019 C045 118.35(14)
C030 C019 C037 119.04(13)
C045 C019 C037 122.60(14)
C023 C020 C036 117.57(13)
C023 C020 C024 119.07(13)
C036 C020 C024 123.24(13)
C033 C021 C049 113.95(12)
C020 C023 C028 121.13(14)
C020 C024 C041 110.56(12)
C042 C025 C048 119.89(14)
C043 C027 C041 120.25(14)
C029 C028 C023 120.23(14)
C029 C028 S2 120.16(11)
C023 C028 S2 119.53(11)
C033 C029 C028 120.05(13)
C019 C030 C043 120.52(14)
C035 C031 C040 120.52(14)
C035 C031 S4 119.73(11)
C040 C031 S4 119.73(11)
C039 C032 C042 110.33(12)
C029 C033 C036 118.85(13)
C029 C033 C021 120.45(13)
C036 C033 C021 120.70(13)
C031 C035 C039 120.93(14)
O5 C036 C020 121.81(13)
O5 C036 C033 116.11(13)
C020 C036 C033 122.05(14)
C047 C037 C019 111.61(12)
C048 C038 C049 120.36(14)
C035 C039 C044 117.89(13)
C035 C039 C032 119.02(13)
C044 C039 C032 122.93(13)
C047 C040 C031 120.06(14)
C027 C041 C045 118.65(14)
C027 C041 C024 120.24(13)
C045 C041 C024 121.03(14)
C025 C042 C046 118.64(13)
C025 C042 C032 120.81(13)
C046 C042 C032 120.51(13)
C027 C043 C030 120.43(14)
C027 C043 S1 120.34(12)
C030 C043 S1 119.02(11)
O13 C044 C039 121.25(13)
O13 C044 C047 116.92(13)
C039 C044 C047 121.83(14)
O1 C045 C041 116.85(13)
O1 C045 C019 121.38(13)
C041 C045 C019 121.75(14)
O9 C046 C042 116.08(13)
O9 C046 C049 121.82(13)
C042 C046 C049 122.05(13)
C040 C047 C044 118.76(13)
C040 C047 C037 119.75(13)
C044 C047 C037 121.41(13)
C038 C048 C025 121.14(13)
C038 C048 S3 119.56(11)
C025 C048 S3 119.30(11)
C038 C049 C046 117.92(13)
C038 C049 C021 119.20(13)
C046 C049 C021 122.85(13)
C053 N1 N2 117.04(12)
O31 C053 N1 122.76(14)
O31 C053 C055 121.90(14)
N1 C053 C055 115.34(13)
C059 N54 C058 122.82(15)
C057 C055 C056 119.68(14)
C057 C055 C053 116.52(14)
C056 C055 C053 123.74(14)
C059 C056 C055 118.63(15)
C058 C057 C055 119.11(15)
N54 C058 C057 119.63(15)
N54 C059 C056 120.13(16)
C065 N3 N4 115.76(13)
C069 N62 C068 122.33(14)
C066 C064 C067 119.58(14)
C066 C064 C065 123.45(14)
C067 C064 C065 116.95(14)
O32 C065 N3 123.11(14)
O32 C065 C064 121.56(14)
N3 C065 C064 115.31(13)
C068 C066 C064 119.03(15)
C069 C067 C064 118.95(15)
N62 C068 C066 119.99(15)
N62 C069 C067 120.10(15)

loop_
_geom_bond_atom_site_label_1
_geom_bond_atom_site_label_2
_geom_bond_distance
O1E C2E 1.445(3)
C2E C1E 1.531(4)
S1 O4 1.4517(11)
S1 O2 1.4568(11)
S1 O3 1.4748(11)
S1 C043 1.7605(16)
S2 O8 1.4463(12)
S2 O6 1.4595(13)
S2 O7 1.4673(12)
S2 C028 1.7765(15)
S3 O12 1.4487(12)
S3 O10 1.4584(13)
S3 O11 1.4695(12)
S3 C048 1.7603(15)
S4 O15 1.4549(12)
S4 O14 1.4614(12)
S4 O16 1.4628(11)
S4 C031 1.7656(15)
O5 C036 1.3737(18)
O13 C044 1.3800(18)
O9 C046 1.3746(18)
O1 C045 1.3704(18)
C019 C030 1.393(2)
C019 C045 1.403(2)
C019 C037 1.519(2)
C020 C023 1.396(2)
C020 C036 1.402(2)
C020 C024 1.521(2)
C021 C033 1.520(2)
C021 C049 1.523(2)
C023 C028 1.396(2)
C024 C041 1.522(2)
C025 C042 1.389(2)
C025 C048 1.393(2)
C027 C043 1.393(2)
C027 C041 1.394(2)
C028 C029 1.393(2)
C029 C033 1.393(2)
C030 C043 1.395(2)
C031 C035 1.390(2)
C031 C040 1.392(2)
C032 C039 1.519(2)
C032 C042 1.521(2)
C033 C036 1.403(2)
C035 C039 1.392(2)
C037 C047 1.517(2)
C038 C048 1.389(2)
C038 C049 1.396(2)
C039 C044 1.402(2)
C040 C047 1.390(2)
C041 C045 1.400(2)
C042 C046 1.404(2)
C044 C047 1.404(2)
C046 C049 1.404(2)
O31 C053 1.2208(19)
N2 N1 1.4196(17)
N1 C053 1.3581(19)
C053 C055 1.507(2)
N54 C059 1.335(2)
N54 C058 1.337(2)
C055 C057 1.392(2)
C055 C056 1.393(2)
C056 C059 1.379(2)
C057 C058 1.379(2)
O32 C065 1.2245(19)
N3 C065 1.353(2)
N3 N4 1.4233(18)
N62 C069 1.336(2)
N62 C068 1.342(2)
C064 C066 1.389(2)
C064 C067 1.394(2)
C064 C065 1.505(2)
C066 C068 1.379(2)
C067 C069 1.378(2)
